data_4514468
loop_
_publ_author_name
'Wang, Chun-Yun'
'Takeda, Takashi'
'Melvin Ten Kate, Otmar'
'Funahashi, Shiro'
'Xie, Rong-Jun'
'Takahashi, Kohsei'
'Hirosaki, Naoto'

_publ_section_title
;
 New Deep-Blue-Emitting Ce-Doped A<sub>4-<i>m</i></sub>B<sub> <i>n</i>
 </sub>C<sub>19+2<i>m</i></sub>X<sub>29+<i>m</i></sub> (A = Sr, La; B =
 Li; C = Si, Al; X = O, N; 0 &#x2264; <i>m</i> &#x2264; 1; 0 &#x2264;
 <i>n</i> &#x2264; 1) Phosphors for High-Color-Rendering Warm White
 Light-Emitting Diodes.
;
_journal_issue 32
_journal_name_full 'ACS applied materials &amp; interfaces'
_journal_page_first 29047
_journal_page_last 29055
_journal_paper_doi 10.1021/acsami.9b09982
_journal_volume 11
_journal_year 2019
_chemical_absolute_configuration unk
_chemical_formula_sum 'Al6.03 Eu3.6 Li N22.59 O6.82 Si13.78'
_chemical_formula_weight 1528.66
_space_group_IT_number 156
_space_group_name_Hall 'P 3 -2"'
_space_group_name_H-M_alt 'P 3 m 1'
_symmetry_cell_setting trigonal
_symmetry_space_group_name_Hall 'P 3 -2"'
_symmetry_space_group_name_H-M 'P 3 m 1'
_audit_creation_date 2019-03-18T14:57:56-00:00
_audit_creation_method 'WinGX routine CIF_UPDATE'
_cell_angle_alpha 90
_cell_angle_beta 90
_cell_angle_gamma 120
_cell_formula_units_Z 1
_cell_length_a 12.12130(11)
_cell_length_b 12.12130(11)
_cell_length_c 4.89283(5)
_cell_measurement_reflns_used 9578
_cell_measurement_temperature 293(2)
_cell_measurement_theta_max 38.799
_cell_measurement_theta_min 3.882
_cell_volume 622.571(10)
_computing_cell_refinement 'APEX2 (Bruker AXS, 2009)'
_computing_data_collection 'APEX2 (Bruker AXS, 2009)'
_computing_data_reduction 'SAINT (Bruker AXS, 2009)'
_computing_molecular_graphics 'VESTA (Momma and Izumi, 2011)'
_computing_structure_refinement 'SHELXL-2013 (Sheldrick, 2013)'
_computing_structure_solution 'SHELXS-97 (Sheldrick, 2008)'
_diffrn_ambient_temperature 293(2)
_diffrn_detector_area_resol_mean 8.333
_diffrn_measured_fraction_theta_full 0.998
_diffrn_measured_fraction_theta_max 0.991
_diffrn_measurement_device_type 'Bruker APEXII CCD area detector'
_diffrn_measurement_method 'omega scans'
_diffrn_radiation_monochromator 'Bruker Helios multilayer confocal mirror'
_diffrn_radiation_source 'Bruker TXS fine-focus rotating anode'
_diffrn_radiation_type MoK\a
_diffrn_radiation_wavelength 0.71073
_diffrn_reflns_av_R_equivalents 0.0215
_diffrn_reflns_Laue_measured_fraction_full 0.998
_diffrn_reflns_Laue_measured_fraction_max 0.991
_diffrn_reflns_limit_h_max 19
_diffrn_reflns_limit_h_min -19
_diffrn_reflns_limit_k_max 19
_diffrn_reflns_limit_k_min -17
_diffrn_reflns_limit_l_max 7
_diffrn_reflns_limit_l_min -7
_diffrn_reflns_number 26188
_diffrn_reflns_point_group_measured_fraction_full 0.997
_diffrn_reflns_point_group_measured_fraction_max 0.989
_diffrn_reflns_theta_full 25.242
_diffrn_reflns_theta_max 35.101
_diffrn_reflns_theta_min 1.94
_exptl_absorpt_coefficient_mu 9.909
_exptl_absorpt_correction_T_max 0.888
_exptl_absorpt_correction_T_min 0.867
_exptl_absorpt_correction_type multi-scan
_exptl_absorpt_process_details
;
SADABS Sheldrick 2001
;
_exptl_crystal_colour 'clear brown'
_exptl_crystal_density_diffrn 4.077
_exptl_crystal_description columnar
_exptl_crystal_F_000 713.5
_exptl_crystal_size_max 0.094
_exptl_crystal_size_mid 0.012
_exptl_crystal_size_min 0.012
_refine_diff_density_max 2.482
_refine_diff_density_min -0.9
_refine_diff_density_rms 0.14
_refine_ls_abs_structure_details
;
 Flack x determined using 994 quotients [(I+)-(I-)]/[(I+)+(I-)]
 (Parsons and Flack (2004), Acta Cryst. A60, s61).
;
_refine_ls_abs_structure_Flack 0.008(2)
_refine_ls_extinction_method none
_refine_ls_goodness_of_fit_ref 1.118
_refine_ls_hydrogen_treatment undef
_refine_ls_matrix_type full
_refine_ls_number_parameters 112
_refine_ls_number_reflns 2019
_refine_ls_number_restraints 2
_refine_ls_restrained_S_all 1.118
_refine_ls_R_factor_all 0.0151
_refine_ls_R_factor_gt 0.0151
_refine_ls_shift/su_max 0.002
_refine_ls_shift/su_mean 0
_refine_ls_structure_factor_coef Fsqd
_refine_ls_weighting_details
;
 w=1/[\s^2^(Fo^2^)+(0.0201P)^2^+0.4788P]
 where P=(Fo^2^+2Fc^2^)/3
;
_refine_ls_weighting_scheme calc
_refine_ls_wR_factor_ref 0.0367
_reflns_number_gt 2014
_reflns_number_total 2019
_reflns_threshold_expression 'I > 2\s(I)'
_cod_data_source_file am9b09982_si_001.cif
_cod_data_source_block 6367010302_p3m1
_cod_original_cell_volume 622.571(11)
_cod_original_formula_sum 'Al6.03 Eu3.60 Li N22.59 O6.82 Si13.78'
_cod_database_code 4514468

loop_
_space_group_symop_operation_xyz
'x, y, z'
'-y, x-y, z'
'-x+y, -x, z'
'-x+y, y, z'
'x, x-y, z'
'-y, -x, z'

loop_
_atom_site_label
_atom_site_fract_x
_atom_site_fract_y
_atom_site_fract_z
_atom_site_U_iso_or_equiv
_atom_site_adp_type
_atom_site_calc_flag
_atom_site_occupancy
_atom_site_type_symbol
Eu1 0.55401(2) 0.10801(2) 0.32409(11) 0.01789(6) Uani d 1 Eu
Eu2 1 0 0.6765(16) 0.0303(11) Uani d 0.1381 Eu
Eu3 1 0 0.8037(8) 0.0721(9) Uani d 0.458 Eu
Li1 0.3333 0.6667 0.836(6) 0.011(3) Uani d 1 Li
Si1 0.58927(8) 0.91989(8) 0.8080(3) 0.00464(13) Uani d 0.6956 Si
Al1 0.58927(8) 0.91989(8) 0.8080(3) 0.00464(13) Uani d 0.3044 Al
Si2 0.50713(13) 0.75357(7) 0.3187(6) 0.0082(2) Uani d 0.6956 Si
Al2 0.50713(13) 0.75357(7) 0.3187(6) 0.0082(2) Uani d 0.3044 Al
Si3 0.75605(9) 0.00212(9) 0.2976(3) 0.00446(15) Uani d 0.6956 Si
Al3 0.75605(9) 0.00212(9) 0.2976(3) 0.00446(15) Uani d 0.3044 Al
Si4 0.81994(6) 0.18006(6) 0.7877(3) 0.0056(2) Uani d 0.6956 Si
Al4 0.81994(6) 0.18006(6) 0.7877(3) 0.0056(2) Uani d 0.3044 Al
Si5 0.6667 0.3333 0.8256(12) 0.0130(4) Uani d 0.6956 Si
Al5 0.6667 0.3333 0.8256(12) 0.0130(4) Uani d 0.3044 Al
Si6 1 0 0.1449(15) 0.0082(6) Uani d 0.2809 Si
Al6 1 0 0.1449(15) 0.0082(6) Uani d 0.1229 Al
Si7 1 0 0.4569(14) 0.0082(6) Uani d 0.2809 Si
Al7 1 0 0.4569(14) 0.0082(6) Uani d 0.1229 Al
N1 0.8541(3) 0.1459(3) 0.4566(10) 0.0146(8) Uani d 0.7681 N
O1 0.8541(3) 0.1459(3) 0.4566(10) 0.0146(8) Uani d 0.2319 O
N2 0.6064(3) 0.9219(3) 0.4552(7) 0.0100(5) Uani d 0.7681 N
O2 0.6064(3) 0.9219(3) 0.4552(7) 0.0100(5) Uani d 0.2319 O
N3 0.8378(4) 0.9189(2) 0.2965(14) 0.0135(8) Uani d 0.7681 N
O3 0.8378(4) 0.9189(2) 0.2965(14) 0.0135(8) Uani d 0.2319 O
N4 0.3333 0.6667 0.3956(15) 0.0120(14) Uani d 0.7681 N
O4 0.3333 0.6667 0.3956(15) 0.0120(14) Uani d 0.2318 O
N5 0.5370(5) 0.7685(2) 0.9431(11) 0.0104(8) Uani d 0.7681 N
O5 0.5370(5) 0.7685(2) 0.9431(11) 0.0104(8) Uani d 0.2319 O
N6 0.4813(2) 0.9625(4) 0.8779(7) 0.0082(7) Uani d 0.7681 N
O6 0.4813(2) 0.9625(4) 0.8779(7) 0.0082(7) Uani d 0.2319 O
N7 0.7279(3) 0.0367(3) 0.9655(6) 0.0138(6) Uani d 0.7681 N
O7 0.7279(3) 0.0367(3) 0.9655(6) 0.0138(6) Uani d 0.2319 O
N8 0.6667 0.3333 0.1609(19) 0.0218(18) Uani d 0.7681 N
O8 0.6667 0.3333 0.1609(19) 0.0218(18) Uani d 0.2318 O
N9 0.7404(3) 0.2596(3) 0.7103(12) 0.0185(9) Uani d 0.7681 N
O9 0.7404(3) 0.2596(3) 0.7103(12) 0.0185(9) Uani d 0.2319 O
N10 1 0 0.8037(8) 0.0721(9) Uani d 0.3102 N
O10 1 0 0.8037(8) 0.0721(9) Uani d 0.0937 O

loop_
_atom_site_aniso_label
_atom_site_aniso_U_11
_atom_site_aniso_U_22
_atom_site_aniso_U_33
_atom_site_aniso_U_12
_atom_site_aniso_U_13
_atom_site_aniso_U_23
Eu1 0.01190(8) 0.01327(10) 0.02897(12) 0.00663(5) -0.00037(8) -0.00073(16)
Eu2 0.0205(14) 0.0205(14) 0.050(4) 0.0103(7) 0 0
Eu3 0.0896(14) 0.0896(14) 0.0371(12) 0.0448(7) 0 0
Li1 0.010(3) 0.010(3) 0.012(7) 0.0050(17) 0 0
Si1 0.0046(3) 0.0050(3) 0.0038(3) 0.0020(2) 0.0006(4) 0.0004(5)
Al1 0.0046(3) 0.0050(3) 0.0038(3) 0.0020(2) 0.0006(4) 0.0004(5)
Si2 0.0077(5) 0.0081(3) 0.0086(6) 0.0038(2) -0.0006(9) -0.0003(4)
Al2 0.0077(5) 0.0081(3) 0.0086(6) 0.0038(2) -0.0006(9) -0.0003(4)
Si3 0.0042(3) 0.0045(3) 0.0040(4) 0.0016(3) -0.0001(4) -0.0002(4)
Al3 0.0042(3) 0.0045(3) 0.0040(4) 0.0016(3) -0.0001(4) -0.0002(4)
Si4 0.0054(3) 0.0054(3) 0.0054(6) 0.0023(4) 0.0005(2) -0.0005(2)
Al4 0.0054(3) 0.0054(3) 0.0054(6) 0.0023(4) 0.0005(2) -0.0005(2)
Si5 0.0097(5) 0.0097(5) 0.0196(11) 0.0048(3) 0 0
Al5 0.0097(5) 0.0097(5) 0.0196(11) 0.0048(3) 0 0
Si6 0.0086(9) 0.0086(9) 0.0075(16) 0.0043(4) 0 0
Al6 0.0086(9) 0.0086(9) 0.0075(16) 0.0043(4) 0 0
Si7 0.0086(9) 0.0086(9) 0.0075(16) 0.0043(4) 0 0
Al7 0.0086(9) 0.0086(9) 0.0075(16) 0.0043(4) 0 0
N1 0.0090(12) 0.0090(12) 0.014(2) -0.0044(14) 0.0028(9) -0.0028(9)
O1 0.0090(12) 0.0090(12) 0.014(2) -0.0044(14) 0.0028(9) -0.0028(9)
N2 0.0095(12) 0.0104(12) 0.0087(12) 0.0040(10) 0.0000(10) -0.0004(9)
O2 0.0095(12) 0.0104(12) 0.0087(12) 0.0040(10) 0.0000(10) -0.0004(9)
N3 0.0123(15) 0.0096(10) 0.019(2) 0.0062(8) 0.000(2) 0.0000(10)
O3 0.0123(15) 0.0096(10) 0.019(2) 0.0062(8) 0.000(2) 0.0000(10)
N4 0.014(2) 0.014(2) 0.009(3) 0.0068(10) 0 0
O4 0.014(2) 0.014(2) 0.009(3) 0.0068(10) 0 0
N5 0.012(2) 0.0107(13) 0.009(2) 0.0058(10) 0.0004(15) 0.0002(7)
O5 0.012(2) 0.0107(13) 0.009(2) 0.0058(10) 0.0004(15) 0.0002(7)
N6 0.0066(10) 0.0110(15) 0.0085(17) 0.0055(8) -0.0015(5) -0.0030(11)
O6 0.0066(10) 0.0110(15) 0.0085(17) 0.0055(8) -0.0015(5) -0.0030(11)
N7 0.0132(14) 0.0123(13) 0.0072(13) 0.0000(11) -0.0034(10) 0.0014(9)
O7 0.0132(14) 0.0123(13) 0.0072(13) 0.0000(11) -0.0034(10) 0.0014(9)
N8 0.027(3) 0.027(3) 0.011(4) 0.0136(15) 0 0
O8 0.027(3) 0.027(3) 0.011(4) 0.0136(15) 0 0
N9 0.0140(16) 0.0140(16) 0.031(3) 0.0093(18) -0.0012(9) 0.0012(9)
O9 0.0140(16) 0.0140(16) 0.031(3) 0.0093(18) -0.0012(9) 0.0012(9)
N10 0.0896(14) 0.0896(14) 0.0371(12) 0.0448(7) 0 0
O10 0.0896(14) 0.0896(14) 0.0371(12) 0.0448(7) 0 0

loop_
_atom_type_symbol
_atom_type_description
_atom_type_scat_dispersion_real
_atom_type_scat_dispersion_imag
_atom_type_scat_source
N N 0.0061 0.0033 'International Tables Vol C Tables 4.2.6.8 and 6.1.1.4'
Si Si 0.0817 0.0704 'International Tables Vol C Tables 4.2.6.8 and 6.1.1.4'
Eu Eu -0.1578 3.6682 'International Tables Vol C Tables 4.2.6.8 and 6.1.1.4'
Li Li -0.0003 0.0001 'International Tables Vol C Tables 4.2.6.8 and 6.1.1.4'
O O 0.0106 0.006 'International Tables Vol C Tables 4.2.6.8 and 6.1.1.4'
Al Al 0.0645 0.0514 'International Tables Vol C Tables 4.2.6.8 and 6.1.1.4'
Ce Ce -0.2486 2.6331 'International Tables Vol C Tables 4.2.6.8 and 6.1.1.4'

loop_
_geom_angle_atom_site_label_1
_geom_angle_atom_site_label_2
_geom_angle_atom_site_label_3
_geom_angle
_geom_angle_site_symmetry_1
_geom_angle_site_symmetry_3
N8 Eu1 O6 106.3(2) . 1_544
N8 Eu1 N6 106.3(2) . 1_544
O6 Eu1 N6 0.0(2) 1_544 1_544
N8 Eu1 O2 139.39(7) . 4_545
O6 Eu1 O2 77.32(10) 1_544 4_545
N6 Eu1 O2 77.32(10) 1_544 4_545
N8 Eu1 N2 139.39(7) . 4_545
O6 Eu1 N2 77.32(10) 1_544 4_545
N6 Eu1 N2 77.32(10) 1_544 4_545
O2 Eu1 N2 0.0(2) 4_545 4_545
N8 Eu1 O2 139.39(7) . 1_545
O6 Eu1 O2 77.32(10) 1_544 1_545
N6 Eu1 O2 77.32(10) 1_544 1_545
O2 Eu1 O2 81.22(14) 4_545 1_545
N2 Eu1 O2 81.22(14) 4_545 1_545
N8 Eu1 N2 139.39(7) . 1_545
O6 Eu1 N2 77.32(10) 1_544 1_545
N6 Eu1 N2 77.32(10) 1_544 1_545
O2 Eu1 N2 81.22(14) 4_545 1_545
N2 Eu1 N2 81.22(14) 4_545 1_545
O2 Eu1 N2 0.00(5) 1_545 1_545
N8 Eu1 O9 71.3(2) . 3_665
O6 Eu1 O9 151.08(11) 1_544 3_665
N6 Eu1 O9 151.08(11) 1_544 3_665
O2 Eu1 O9 86.47(12) 4_545 3_665
N2 Eu1 O9 86.47(12) 4_545 3_665
O2 Eu1 O9 124.03(12) 1_545 3_665
N2 Eu1 O9 124.03(12) 1_545 3_665
N8 Eu1 N9 71.3(2) . 3_665
O6 Eu1 N9 151.08(11) 1_544 3_665
N6 Eu1 N9 151.08(11) 1_544 3_665
O2 Eu1 N9 86.47(12) 4_545 3_665
N2 Eu1 N9 86.47(12) 4_545 3_665
O2 Eu1 N9 124.03(12) 1_545 3_665
N2 Eu1 N9 124.03(12) 1_545 3_665
O9 Eu1 N9 0.0(3) 3_665 3_665
N8 Eu1 N9 71.3(2) . .
O6 Eu1 N9 151.08(11) 1_544 .
N6 Eu1 N9 151.08(11) 1_544 .
O2 Eu1 N9 124.03(12) 4_545 .
N2 Eu1 N9 124.03(12) 4_545 .
O2 Eu1 N9 86.47(12) 1_545 .
N2 Eu1 N9 86.47(12) 1_545 .
O9 Eu1 N9 57.0(2) 3_665 .
N9 Eu1 N9 57.0(2) 3_665 .
O3 Eu2 N3 0.00(18) 2_755 2_755
O3 Eu2 O3 71.6(3) 2_755 1_545
N3 Eu2 O3 71.6(3) 2_755 1_545
O3 Eu2 N3 71.6(3) 2_755 1_545
N3 Eu2 N3 71.6(3) 2_755 1_545
O3 Eu2 N3 0.0(3) 1_545 1_545
O3 Eu2 O3 71.6(3) 2_755 3_665
N3 Eu2 O3 71.6(3) 2_755 3_665
O3 Eu2 O3 71.6(3) 1_545 3_665
N3 Eu2 O3 71.6(3) 1_545 3_665
O3 Eu3 N3 0.00(8) 2_756 2_756
O3 Eu3 O3 59.9(2) 2_756 3_666
N3 Eu3 O3 59.9(2) 2_756 3_666
O3 Eu3 N3 59.9(2) 2_756 3_666
N3 Eu3 N3 59.9(2) 2_756 3_666
O3 Eu3 N3 0.00(19) 3_666 3_666
O3 Eu3 O3 59.9(2) 2_756 1_546
N3 Eu3 O3 59.9(2) 2_756 1_546
O3 Eu3 O3 59.9(2) 3_666 1_546
N3 Eu3 O3 59.9(2) 3_666 1_546
O3 Eu3 N3 59.9(2) 2_756 1_546
N3 Eu3 N3 59.9(2) 2_756 1_546
O3 Eu3 N3 59.9(2) 3_666 1_546
N3 Eu3 N3 59.9(2) 3_666 1_546
O3 Eu3 N3 0.0(3) 1_546 1_546
O3 Eu3 O3 110.33(14) 2_756 2_755
N3 Eu3 O3 110.33(14) 2_756 2_755
O3 Eu3 O3 146.80(6) 3_666 2_755
N3 Eu3 O3 146.80(6) 3_666 2_755
O3 Eu3 O3 146.80(6) 1_546 2_755
N3 Eu3 O3 146.80(6) 1_546 2_755
N4 Li1 O5 103.7(8) . 2_665
N4 Li1 N5 103.7(8) . 2_665
O5 Li1 N5 0.00(8) 2_665 2_665
N4 Li1 N5 103.7(8) . .
O5 Li1 N5 114.5(6) 2_665 .
N5 Li1 N5 114.5(6) 2_665 .
N4 Li1 O5 103.7(8) . 3_565
O5 Li1 O5 114.5(6) 2_665 3_565
N5 Li1 O5 114.5(6) 2_665 3_565
N5 Li1 O5 114.5(6) . 3_565
N4 Li1 N5 103.7(8) . 3_565
O5 Li1 N5 114.5(6) 2_665 3_565
N5 Li1 N5 114.5(6) 2_665 3_565
N5 Li1 N5 114.5(6) . 3_565
O5 Li1 N5 0.00(14) 3_565 3_565
N6 Si1 N2 107.86(17) . .
N6 Si1 O7 104.19(19) . 1_565
N2 Si1 O7 111.58(16) . 1_565
N6 Si1 N7 104.19(19) . 1_565
N2 Si1 N7 111.58(16) . 1_565
O7 Si1 N7 0.0(3) 1_565 1_565
N6 Si1 N5 108.7(2) . .
N2 Si1 N5 111.7(2) . .
O7 Si1 N5 112.5(2) 1_565 .
N7 Si1 N5 112.5(2) 1_565 .
N4 Si2 O5 111.3(3) . 1_554
N4 Si2 N5 111.3(3) . 1_554
O5 Si2 N5 0.00(18) 1_554 1_554
N4 Si2 N2 117.84(16) . .
O5 Si2 N2 104.74(16) 1_554 .
N5 Si2 N2 104.74(16) 1_554 .
N4 Si2 O2 117.84(16) . 5_565
O5 Si2 O2 104.74(16) 1_554 5_565
N5 Si2 O2 104.74(16) 1_554 5_565
N2 Si2 O2 98.6(2) . 5_565
N4 Si2 N2 117.84(16) . 5_565
O5 Si2 N2 104.74(16) 1_554 5_565
N5 Si2 N2 104.74(16) 1_554 5_565
N2 Si2 N2 98.6(2) . 5_565
O2 Si2 N2 0.0(2) 5_565 5_565
N1 Si3 O3 106.5(3) . 1_545
N1 Si3 N3 106.5(3) . 1_545
O3 Si3 N3 0.0(5) 1_545 1_545
N1 Si3 O2 111.17(18) . 1_545
O3 Si3 O2 114.4(2) 1_545 1_545
N3 Si3 O2 114.4(2) 1_545 1_545
N1 Si3 N2 111.17(18) . 1_545
O3 Si3 N2 114.4(2) 1_545 1_545
N3 Si3 N2 114.4(2) 1_545 1_545
O2 Si3 N2 0.0(3) 1_545 1_545
N1 Si3 O7 107.1(2) . 1_554
O3 Si3 O7 111.9(3) 1_545 1_554
N3 Si3 O7 111.9(3) 1_545 1_554
O2 Si3 O7 105.62(17) 1_545 1_554
N2 Si3 O7 105.62(17) 1_545 1_554
N1 Si3 N7 107.1(2) . 1_554
O3 Si3 N7 111.9(3) 1_545 1_554
N3 Si3 N7 111.9(3) 1_545 1_554
O2 Si3 N7 105.62(17) 1_545 1_554
N2 Si3 N7 105.62(17) 1_545 1_554
O7 Si3 N7 0.0(3) 1_554 1_554
N9 Si4 N7 114.13(16) . .
N9 Si4 O7 114.13(16) . 6_665
N7 Si4 O7 108.7(2) . 6_665
N9 Si4 N7 114.13(16) . 6_665
N7 Si4 N7 108.7(2) . 6_665
O7 Si4 N7 0.0(3) 6_665 6_665
N9 Si4 N1 101.1(3) . .
N7 Si4 N1 109.21(16) . .
O7 Si4 N1 109.21(16) 6_665 .
N7 Si4 N1 109.21(16) 6_665 .
O8 Si5 N8 0.000(3) 1_556 1_556
O8 Si5 O9 110.0(3) 1_556 3_665
N8 Si5 O9 110.0(3) 1_556 3_665
O8 Si5 N9 110.0(3) 1_556 3_665
N8 Si5 N9 110.0(3) 1_556 3_665
O9 Si5 N9 0.0(5) 3_665 3_665
O8 Si5 O9 110.0(3) 1_556 2_655
N8 Si5 O9 110.0(3) 1_556 2_655
O9 Si5 O9 108.9(3) 3_665 2_655
N9 Si5 O9 108.9(3) 3_665 2_655
O8 Si5 N9 110.0(3) 1_556 2_655
N8 Si5 N9 110.0(3) 1_556 2_655
O9 Si5 N9 108.9(3) 3_665 2_655
N9 Si5 N9 108.9(3) 3_665 2_655
O9 Si5 N9 0.0(5) 2_655 2_655
O8 Si5 N9 110.0(3) 1_556 .
N8 Si5 N9 110.0(3) 1_556 .
O9 Si5 N9 108.9(3) 3_665 .
N9 Si5 N9 108.9(3) 3_665 .
O9 Si5 N9 108.9(3) 2_655 .
N9 Si5 N9 108.9(3) 2_655 .
O10 Si6 N10 0 1_554 1_554
O10 Si6 O3 113.5(3) 1_554 2_755
N10 Si6 O3 113.5(3) 1_554 2_755
O10 Si6 N3 113.5(3) 1_554 2_755
N10 Si6 N3 113.5(3) 1_554 2_755
O3 Si6 N3 0.00(19) 2_755 2_755
O10 Si6 O3 113.5(3) 1_554 3_665
N10 Si6 O3 113.5(3) 1_554 3_665
O3 Si6 O3 105.1(3) 2_755 3_665
N3 Si6 O3 105.1(3) 2_755 3_665
O10 Si6 N3 113.5(3) 1_554 3_665
N10 Si6 N3 113.5(3) 1_554 3_665
O3 Si6 N3 105.1(3) 2_755 3_665
N3 Si6 N3 105.1(3) 2_755 3_665
O3 Si6 N3 0.0(4) 3_665 3_665
O10 Si6 N3 113.5(3) 1_554 1_545
N10 Si6 N3 113.5(3) 1_554 1_545
O3 Si6 N3 105.1(3) 2_755 1_545
N3 Si6 N3 105.1(3) 2_755 1_545
O3 Si6 N3 105.1(3) 3_665 1_545
N3 Si6 N3 105.1(3) 3_665 1_545
O10 Si6 O3 113.5(3) 1_554 1_545
N10 Si6 O3 113.5(3) 1_554 1_545
O3 Si6 O3 105.1(3) 2_755 1_545
N3 Si6 O3 105.1(3) 2_755 1_545
O3 Si6 O3 105.1(3) 3_665 1_545
N3 Si6 O3 105.1(3) 3_665 1_545
N3 Si6 O3 0.0(3) 1_545 1_545
O3 Si7 N3 0.00(19) 2_755 2_755
O3 Si7 O3 103.7(3) 2_755 1_545
N3 Si7 O3 103.7(3) 2_755 1_545
O3 Si7 N3 103.7(3) 2_755 1_545
N3 Si7 N3 103.7(3) 2_755 1_545
O3 Si7 N3 0.0(3) 1_545 1_545
O3 Si7 O3 103.7(3) 2_755 3_665
N3 Si7 O3 103.7(3) 2_755 3_665
O3 Si7 O3 103.7(3) 1_545 3_665
N3 Si7 O3 103.7(3) 1_545 3_665
O3 Si7 N3 103.7(3) 2_755 3_665
N3 Si7 N3 103.7(3) 2_755 3_665
O3 Si7 N3 103.7(3) 1_545 3_665
N3 Si7 N3 103.7(3) 1_545 3_665
O3 Si7 N3 0.0(4) 3_665 3_665

loop_
_geom_bond_atom_site_label_1
_geom_bond_atom_site_label_2
_geom_bond_site_symmetry_2
_geom_bond_distance
Eu1 N8 . 2.497(3)
Eu1 O6 1_544 2.665(4)
Eu1 N6 1_544 2.665(4)
Eu1 O2 4_545 2.709(3)
Eu1 N2 4_545 2.709(3)
Eu1 O2 1_545 2.709(3)
Eu1 N2 1_545 2.709(3)
Eu1 O9 3_665 2.811(4)
Eu1 N9 3_665 2.811(4)
Eu1 N9 . 2.811(4)
Eu2 Eu3 . 0.622(8)
Eu2 Si7 . 1.075(11)
Eu2 Al6 1_556 2.292(11)
Eu2 Si6 1_556 2.292(11)
Eu2 O3 2_755 2.521(8)
Eu2 N3 2_755 2.521(8)
Eu2 O3 1_545 2.521(9)
Eu2 N3 1_545 2.521(9)
Eu2 O3 3_665 2.521(9)
Eu3 Al6 1_556 1.670(8)
Eu3 Si6 1_556 1.670(8)
Eu3 Si7 . 1.697(8)
Eu3 O3 2_756 2.952(7)
Eu3 N3 2_756 2.952(7)
Eu3 O3 3_666 2.952(7)
Eu3 N3 3_666 2.952(7)
Eu3 O3 1_546 2.952(7)
Eu3 N3 1_546 2.952(7)
Eu3 O3 2_755 3.009(7)
Li1 N4 . 2.16(3)
Li1 O5 2_665 2.201(9)
Li1 N5 2_665 2.201(9)
Li1 N5 . 2.201(9)
Li1 O5 3_565 2.201(9)
Li1 N5 3_565 2.201(9)
Li1 Al2 2_666 2.98(2)
Li1 Si2 2_666 2.98(2)
Li1 Al2 1_556 2.98(2)
Li1 Si2 1_556 2.98(2)
Si1 N6 . 1.6657(17)
Si1 N2 . 1.738(3)
Si1 O7 1_565 1.744(3)
Si1 N7 1_565 1.744(3)
Si1 N5 . 1.745(3)
Si1 Eu1 1_565 3.4590(12)
Si1 Eu1 1_566 3.5685(12)
Si2 N4 . 1.863(2)
Si2 O5 1_554 1.864(6)
Si2 N5 1_554 1.864(6)
Si2 N2 . 1.898(3)
Si2 O2 5_565 1.898(3)
Si2 N2 5_565 1.898(3)
Si2 Li1 1_554 2.98(2)
Si3 N1 . 1.728(3)
Si3 O3 1_545 1.732(2)
Si3 N3 1_545 1.732(2)
Si3 O2 1_545 1.751(3)
Si3 N2 1_545 1.751(3)
Si3 O7 1_554 1.754(3)
Si3 N7 1_554 1.754(3)
Si4 N9 . 1.711(6)
Si4 N7 . 1.756(3)
Si4 O7 6_665 1.756(3)
Si4 N7 6_665 1.756(3)
Si4 N1 . 1.771(5)
Si5 O8 1_556 1.640(12)
Si5 N8 1_556 1.640(12)
Si5 O9 3_665 1.649(6)
Si5 N9 3_665 1.649(6)
Si5 O9 2_655 1.649(6)
Si5 N9 2_655 1.649(6)
Si5 N9 . 1.649(6)
Si5 Eu1 2_656 3.398(4)
Si5 Eu1 1_556 3.398(4)
Si5 Eu1 3_666 3.398(4)
Si5 Eu1 2_655 3.408(4)
Si6 Si7 . 1.527(8)
Si6 O10 1_554 1.670(8)
Si6 N10 1_554 1.670(8)
Si6 Eu3 1_554 1.670(8)
Si6 O3 2_755 1.857(6)
Si6 N3 2_755 1.857(6)
Si6 O3 3_665 1.857(6)
Si6 N3 3_665 1.857(6)
Si6 N3 1_545 1.857(6)
Si6 O3 1_545 1.857(6)
Si6 Eu2 1_554 2.292(11)
Si7 O3 2_755 1.875(6)
Si7 N3 2_755 1.875(6)
Si7 O3 1_545 1.875(6)
Si7 N3 1_545 1.875(6)
Si7 O3 3_665 1.875(6)
Si7 N3 3_665 1.875(6)
N1 Al3 6_665 1.728(3)
N1 Si3 6_665 1.728(3)
N2 Al3 1_565 1.751(3)
N2 Si3 1_565 1.751(3)
N2 Eu1 1_565 2.709(3)
N3 Al3 1_565 1.732(2)
N3 Si3 1_565 1.732(2)
N3 Al3 5 1.732(2)
N3 Si3 5 1.732(2)
N3 Al6 1_565 1.857(6)
N3 Si6 1_565 1.857(6)
N3 Al7 1_565 1.875(6)
N3 Si7 1_565 1.875(6)
N3 Eu2 1_565 2.521(9)
N3 Eu3 1_564 2.952(7)
N3 Eu3 1_565 3.010(8)
N4 Al2 2_665 1.863(2)
N4 Si2 2_665 1.863(2)
N4 Al2 3_565 1.863(2)
N4 Si2 3_565 1.863(2)
N5 Al1 5_565 1.745(3)
N5 Si1 5_565 1.745(3)
N5 Al2 1_556 1.864(6)
N5 Si2 1_556 1.864(6)
N6 Al1 4 1.6657(17)
N6 Si1 4 1.6657(17)
N6 Eu1 1_566 2.665(4)
N6 Eu1 1_565 3.110(4)
N7 Al1 1_545 1.744(3)
N7 Si1 1_545 1.744(3)
N7 Al3 1_556 1.754(3)
N7 Si3 1_556 1.754(3)
N7 Eu1 1_556 3.177(4)
N8 Al5 1_554 1.640(12)
N8 Si5 1_554 1.640(12)
N8 Eu1 2_655 2.497(3)
N8 Eu1 3_665 2.497(3)
N9 Eu1 2_655 2.811(4)
